data_4311104
loop_
_publ_author_name
'Hiram I. Beltr\'an'
'Raquel Esquivel'
'Arturo Sosa-S\'anchez'
'Jose L. Sosa-S\'anchez'
'Herbert H\"opfl'
'Victor Barba'
'Norberto Farf\'an'
'M\'onica Galicia Garc\'ia'
'Octavio Olivares-Xometl'
'Luis S. Zamudio-Rivera'

_publ_contact_author_address
;
Programa de Ingenier\'ia Molecular, Instituto Mexicano del Petr\'oleo,
Eje Central L\'azaro C\'ardenas 152, Col. San Bartolo Atepehuacan,
C. P. 07730, M\'exico, D. F.
;
_publ_contact_author_fax (52)91756239
_publ_contact_author_name 'Hiram Isaac Beltr\'an Conde'
_publ_contact_author_phone (52)91757399
_publ_section_title
;
 Microwave Assisted Stereoselective Synthesis of Cis-Substituted TinIV
 Phthalocyanine Dicarboxylates. Application as Corrosion Inhibitors
;
_journal_name_full 'Inorganic Chemistry'
_journal_page_first 3555
_journal_page_last 3557
_journal_paper_doi 10.1021/ic049634n
_journal_volume 43
_journal_year 2004
_chemical_compound_source 'synthesis as described'
_chemical_formula_moiety 'C60 H70 N8 O4 Sn1'
_chemical_formula_structural 'C60 H70 N8 O4 SN1'
_chemical_formula_sum 'C60 H70 N8 O4 Sn'
_chemical_formula_weight 1085.93
_chemical_name_common 'Compound 3b'
_chemical_name_systematic
;
Phthalocyaninato tinIV bis(tetradecanoate)2
;
_space_group_IT_number 2
_symmetry_cell_setting triclinic
_symmetry_Int_Tables_number 2
_symmetry_space_group_name_Hall '-P 1'
_symmetry_space_group_name_H-M 'P -1'
_atom_sites_solution_hydrogens geom
_atom_sites_solution_primary direct
_atom_sites_solution_secondary difmap
_audit_conform_dict_location ftp://ftp.iucr.org/pub/cif_core.dic
_audit_conform_dict_name cif_core.dic
_audit_conform_dict_version 2.2
_audit_creation_date 2002-04-24T17:30:00-00:00
_audit_creation_method 'WinGX routine CIF_UPDATE'
_cell_angle_alpha 81.983(5)
_cell_angle_beta 89.708(5)
_cell_angle_gamma 73.359(5)
_cell_formula_units_Z 2
_cell_length_a 9.559(5)
_cell_length_b 11.670(5)
_cell_length_c 25.913(5)
_cell_measurement_reflns_used 6622
_cell_measurement_temperature 293(2)
_cell_measurement_theta_max 25.682
_cell_measurement_theta_min 3.183
_cell_measurement_wavelength 0.71073
_cell_volume 2740.7(19)
_computing_cell_refinement 'HKL Scalepack (Otwinowski & Minor 1997)'
_computing_data_collection 'Collect (Nonius BV, 1997-2000)'
_computing_data_reduction 'HKL Denzo and Scalepack (Otwinowski & Minor 1997)'
_computing_molecular_graphics 'Ortep-3 for Windows (Farrugia, 1997)'
_computing_publication_material 'WinGX publication routines (Farrugia, 1999)'
_computing_structure_refinement 'SHELXL-97 (Sheldrick, 1997)'
_computing_structure_solution 'SHELXS-97 (Sheldrick, 1997)'
_diffrn_ambient_temperature 293(2)
_diffrn_detector 'CCD plate'
_diffrn_measured_fraction_theta_full 0.894
_diffrn_measured_fraction_theta_max 0.894
_diffrn_measurement_device '95mm CCD camera on \k-goniostat'
_diffrn_measurement_device_type KappaCCD
_diffrn_measurement_method 'CCD rotation images, thick slices'
_diffrn_orient_matrix_type 'by Nonius Collect from scalepack cell'
_diffrn_orient_matrix_UB_11 -0.104117
_diffrn_orient_matrix_UB_12 0.237434E-1
_diffrn_orient_matrix_UB_13 0.103985E-1
_diffrn_orient_matrix_UB_21 -0.186868E-1
_diffrn_orient_matrix_UB_22 0.77812E-1
_diffrn_orient_matrix_UB_23 -0.242322E-1
_diffrn_orient_matrix_UB_31 -0.27369E-1
_diffrn_orient_matrix_UB_32 -0.393634E-1
_diffrn_orient_matrix_UB_33 -0.287316E-1
_diffrn_radiation_monochromator graphite
_diffrn_radiation_probe x-ray
_diffrn_radiation_type MoK\a
_diffrn_radiation_wavelength 0.71069
_diffrn_reflns_av_R_equivalents 0.0413
_diffrn_reflns_av_unetI/netI 0.072
_diffrn_reflns_limit_h_max 11
_diffrn_reflns_limit_h_min -11
_diffrn_reflns_limit_k_max 13
_diffrn_reflns_limit_k_min -13
_diffrn_reflns_limit_l_max 29
_diffrn_reflns_limit_l_min -31
_diffrn_reflns_number 13839
_diffrn_reflns_theta_full 25.39
_diffrn_reflns_theta_max 25.39
_diffrn_reflns_theta_min 3.2
_diffrn_source 'Enraf Nonius FR590'
_exptl_absorpt_coefficient_mu 0.52
_exptl_absorpt_correction_type none
_exptl_crystal_colour blue
_exptl_crystal_density_diffrn 1.316
_exptl_crystal_density_method 'not measured'
_exptl_crystal_description prism
_exptl_crystal_F_000 1136
_exptl_crystal_size_max 0.1
_exptl_crystal_size_mid 0.1
_exptl_crystal_size_min 0.05
_refine_diff_density_max 0.676
_refine_diff_density_min -0.525
_refine_diff_density_rms 0.072
_refine_ls_extinction_method none
_refine_ls_goodness_of_fit_ref 1.163
_refine_ls_hydrogen_treatment mixed
_refine_ls_matrix_type full
_refine_ls_number_parameters 658
_refine_ls_number_reflns 9026
_refine_ls_number_restraints 0
_refine_ls_restrained_S_all 1.163
_refine_ls_R_factor_all 0.1042
_refine_ls_R_factor_gt 0.0695
_refine_ls_shift/su_max 0.001
_refine_ls_shift/su_mean 0
_refine_ls_structure_factor_coef Fsqd
_refine_ls_weighting_details 'calc w=1/[\s^2^(Fo^2^)+(0.0254P)^2^+7.0956P] where P=(Fo^2^+2Fc^2^)/3'
_refine_ls_weighting_scheme calc
_refine_ls_wR_factor_gt 0.1428
_refine_ls_wR_factor_ref 0.1582
_reflns_number_gt 6663
_reflns_number_total 9026
_reflns_threshold_expression >2sigma(I)
_cod_data_source_file ic049634nsi20040412_065142.cif
_cod_data_source_block nfhb71
_cod_original_sg_symbol_H-M 'P 1'
_cod_original_formula_sum 'C60 H70 N8 O4 Sn1'
_cod_database_code 4311104

loop_
_symmetry_equiv_pos_as_xyz
'x, y, z'
'-x, -y, -z'

loop_
_atom_site_label
_atom_site_type_symbol
_atom_site_fract_x
_atom_site_fract_y
_atom_site_fract_z
_atom_site_U_iso_or_equiv
_atom_site_adp_type
_atom_site_occupancy
_atom_site_symmetry_multiplicity
_atom_site_calc_flag
_atom_site_refinement_flags
_atom_site_disorder_assembly
_atom_site_disorder_group
Sn1 Sn 0.37319(5) 0.06737(4) 0.850263(19) 0.05354(16) Uani 1 1 d . . .
N5 N 0.2139(5) -0.0201(4) 0.8869(2) 0.0525(13) Uani 1 1 d . . .
N4 N 0.3759(5) -0.1961(4) 0.9384(2) 0.0559(13) Uani 1 1 d . . .
N8 N 0.2693(5) 0.3890(4) 0.8365(2) 0.0590(14) Uani 1 1 d . . .
N6 N -0.0055(5) 0.1057(5) 0.8372(2) 0.0592(14) Uani 1 1 d . . .
N2 N 0.6552(5) 0.0846(4) 0.9349(2) 0.0554(13) Uani 1 1 d . . .
C2 C 0.4969(7) 0.3882(6) 0.8792(3) 0.0588(17) Uani 1 1 d . . .
C24 C 0.0734(6) 0.0052(6) 0.8638(3) 0.0528(15) Uani 1 1 d . . .
N3 N 0.4891(5) -0.0332(4) 0.9210(2) 0.0549(13) Uani 1 1 d . . .
O3 O 0.5760(4) 0.0353(4) 0.8147(2) 0.0658(12) Uani 1 1 d . . .
O4 O 0.4401(6) 0.2017(5) 0.7694(2) 0.0867(16) Uani 1 1 d . . .
C15 C 0.6119(6) -0.2054(5) 0.9768(3) 0.0527(15) Uani 1 1 d . . .
C10 C 0.6918(6) -0.1227(5) 0.9762(3) 0.0528(15) Uani 1 1 d . . .
C14 C 0.6595(7) -0.3182(6) 1.0058(3) 0.0618(17) Uani 1 1 d . . .
H14 H 0.6059 -0.3733 1.0059 0.074 Uiso 1 1 calc R . .
C7 C 0.6078(7) 0.3005(6) 0.9074(3) 0.0609(18) Uani 1 1 d . . .
C1 C 0.3935(7) 0.3299(6) 0.8625(3) 0.0591(17) Uani 1 1 d . . .
N7 N 0.1763(5) 0.2145(4) 0.8386(2) 0.0562(13) Uani 1 1 d . . .
C18 C 0.1354(6) -0.1911(6) 0.9054(3) 0.0574(16) Uani 1 1 d . . .
C8 C 0.5745(6) 0.1866(6) 0.9086(3) 0.0564(16) Uani 1 1 d . . .
C3 C 0.4924(7) 0.5110(6) 0.8737(3) 0.071(2) Uani 1 1 d . . .
H3 H 0.4161 0.5712 0.8555 0.086 Uiso 1 1 calc R . .
C23 C 0.0250(6) -0.1034(6) 0.8762(3) 0.0578(17) Uani 1 1 d . . .
N1 N 0.4428(5) 0.2078(5) 0.8811(2) 0.0557(13) Uani 1 1 d . . .
C16 C 0.4833(6) -0.1463(6) 0.9428(3) 0.0543(16) Uani 1 1 d . . .
C31 C 0.0240(7) 0.4026(6) 0.8060(3) 0.0609(17) Uani 1 1 d . . .
C17 C 0.2531(6) -0.1365(5) 0.9120(3) 0.0534(15) Uani 1 1 d . . .
C11 C 0.8222(7) -0.1501(6) 1.0062(3) 0.0637(18) Uani 1 1 d . . .
H11 H 0.8749 -0.0944 1.0066 0.076 Uiso 1 1 calc R . .
C9 C 0.6136(6) -0.0151(6) 0.9423(3) 0.0540(16) Uani 1 1 d . . .
C27 C -0.2045(7) 0.3600(7) 0.7902(3) 0.072(2) Uani 1 1 d . . .
H27 H -0.2597 0.3061 0.7903 0.086 Uiso 1 1 calc R . .
C19 C 0.1221(7) -0.3058(6) 0.9219(3) 0.0639(18) Uani 1 1 d . . .
H19 H 0.1948 -0.3649 0.9423 0.077 Uiso 1 1 calc R . .
C30 C -0.0383(8) 0.5260(7) 0.7901(3) 0.080(2) Uani 1 1 d . . .
H30 H 0.0155 0.5808 0.7907 0.096 Uiso 1 1 calc R . .
C25 C 0.0384(6) 0.2046(6) 0.8274(3) 0.0568(16) Uani 1 1 d . . .
O2 O 0.4529(6) -0.1602(5) 0.8278(3) 0.0905(16) Uani 1 1 d . . .
O1 O 0.3076(5) 0.0048(5) 0.78489(19) 0.0697(13) Uani 1 1 d . . .
C32 C 0.1693(7) 0.3359(6) 0.8272(3) 0.0571(16) Uani 1 1 d . . .
C26 C -0.0571(7) 0.3204(6) 0.8068(3) 0.0600(17) Uani 1 1 d . . .
C12 C 0.8679(7) -0.2628(7) 1.0349(3) 0.0695(19) Uani 1 1 d . . .
H12 H 0.9538 -0.2839 1.0553 0.083 Uiso 1 1 calc R . .
C33 C 0.5557(8) 0.1206(8) 0.7752(3) 0.071(2) Uani 1 1 d . . .
C22 C -0.1050(7) -0.1248(6) 0.8607(3) 0.0638(18) Uani 1 1 d . . .
H22 H -0.1786 -0.0656 0.8408 0.077 Uiso 1 1 calc R . .
C13 C 0.7892(7) -0.3473(6) 1.0346(3) 0.0674(18) Uani 1 1 d . . .
H13 H 0.8246 -0.4237 1.054 0.081 Uiso 1 1 calc R . .
C20 C -0.0060(7) -0.3273(7) 0.9063(3) 0.078(2) Uani 1 1 d . . .
H20 H -0.018 -0.4036 0.916 0.094 Uiso 1 1 calc R . .
C21 C -0.1159(7) -0.2398(7) 0.8771(3) 0.072(2) Uani 1 1 d . . .
H21 H -0.1998 -0.2587 0.868 0.086 Uiso 1 1 calc R . .
C6 C 0.7229(7) 0.3280(6) 0.9318(3) 0.071(2) Uani 1 1 d . . .
H6 H 0.7974 0.2687 0.9512 0.085 Uiso 1 1 calc R . .
C4 C 0.6074(8) 0.5373(7) 0.8966(3) 0.080(2) Uani 1 1 d . . .
H4 H 0.6102 0.617 0.8929 0.096 Uiso 1 1 calc R . .
C28 C -0.2643(8) 0.4810(7) 0.7739(4) 0.084(2) Uani 1 1 d . . .
H28 H -0.3621 0.5091 0.7628 0.101 Uiso 1 1 calc R . .
C29 C -0.1842(8) 0.5634(7) 0.7734(4) 0.089(3) Uani 1 1 d . . .
H29 H -0.2289 0.6447 0.7616 0.106 Uiso 1 1 calc R . .
C5 C 0.7186(8) 0.4482(6) 0.9251(3) 0.076(2) Uani 1 1 d . . .
H5 H 0.7932 0.4703 0.9402 0.091 Uiso 1 1 calc R . .
C47 C 0.3716(9) -0.1094(9) 0.7901(4) 0.079(2) Uani 1 1 d . . .
C41 C 0.2700(15) -0.1509(14) 0.4876(6) 0.165(6) Uani 1 1 d . . .
H41A H 0.3044 -0.2352 0.5029 0.198 Uiso 1 1 calc R . .
H41B H 0.3422 -0.1382 0.4627 0.198 Uiso 1 1 calc R . .
C36 C 0.5488(10) 0.0419(10) 0.6683(4) 0.109(3) Uani 1 1 d . . .
H36A H 0.468 0.0397 0.6908 0.131 Uiso 1 1 calc R . .
H36B H 0.527 0.1236 0.6499 0.131 Uiso 1 1 calc R . .
C34 C 0.6770(9) 0.1114(9) 0.7379(3) 0.093(3) Uani 1 1 d . . .
H34A H 0.6649 0.1898 0.7172 0.111 Uiso 1 1 calc R . .
H34B H 0.7695 0.0892 0.7574 0.111 Uiso 1 1 calc R . .
C51 C 0.0500(19) -0.2284(16) 0.6691(7) 0.200(7) Uani 1 1 d . . .
H51A H 0.0255 -0.1459 0.6514 0.24 Uiso 1 1 calc R . .
H51B H -0.0246 -0.2288 0.6946 0.24 Uiso 1 1 calc R . .
C48 C 0.3431(13) -0.1795(11) 0.7487(5) 0.133(4) Uani 1 1 d . . .
H48A H 0.3803 -0.1497 0.7163 0.159 Uiso 1 1 calc R . .
H48B H 0.3995 -0.2633 0.7583 0.159 Uiso 1 1 calc R . .
C37 C 0.5473(13) -0.0368(13) 0.6296(5) 0.152(5) Uani 1 1 d . . .
H37A H 0.5763 -0.119 0.6477 0.182 Uiso 1 1 calc R . .
H37B H 0.624 -0.0301 0.6057 0.182 Uiso 1 1 calc R . .
C38 C 0.4161(12) -0.0235(11) 0.5976(4) 0.126(4) Uani 1 1 d . . .
H38A H 0.3398 -0.0305 0.6216 0.152 Uiso 1 1 calc R . .
H38B H 0.387 0.0589 0.5798 0.152 Uiso 1 1 calc R . .
C54 C -0.121(2) -0.3426(15) 0.5595(9) 0.214(8) Uani 1 1 d . . .
H54A H -0.0382 -0.3447 0.5376 0.256 Uiso 1 1 calc R . .
H54B H -0.1002 -0.4247 0.5775 0.256 Uiso 1 1 calc R . .
C40 C 0.2837(12) -0.0857(12) 0.5278(5) 0.136(4) Uani 1 1 d . . .
H40A H 0.2096 -0.096 0.5522 0.163 Uiso 1 1 calc R . .
H40B H 0.2529 -0.0014 0.5122 0.163 Uiso 1 1 calc R . .
C39 C 0.4118(14) -0.0997(13) 0.5589(5) 0.155(5) Uani 1 1 d . . .
H39A H 0.4883 -0.0932 0.535 0.186 Uiso 1 1 calc R . .
H39B H 0.4401 -0.1822 0.5767 0.186 Uiso 1 1 calc R . .
C49 C 0.1964(17) -0.1763(17) 0.7391(6) 0.215(8) Uani 1 1 d . . .
H49A H 0.1393 -0.0921 0.7317 0.258 Uiso 1 1 calc R . .
H49B H 0.1614 -0.2103 0.7711 0.258 Uiso 1 1 calc R . .
C43 C 0.1312(14) -0.2094(13) 0.4157(5) 0.154(5) Uani 1 1 d . . .
H43A H 0.2048 -0.1973 0.3913 0.185 Uiso 1 1 calc R . .
H43B H 0.1649 -0.2934 0.4314 0.185 Uiso 1 1 calc R . .
C35 C 0.6808(12) 0.0220(12) 0.7030(5) 0.138(4) Uani 1 1 d . . .
H35A H 0.6981 -0.0564 0.7242 0.166 Uiso 1 1 calc R . .
H35B H 0.7641 0.0179 0.681 0.166 Uiso 1 1 calc R . .
C50 C 0.164(2) -0.2381(19) 0.6971(9) 0.294(14) Uani 1 1 d . . .
H50A H 0.2364 -0.2294 0.6715 0.352 Uiso 1 1 calc R . .
H50B H 0.1946 -0.3226 0.7122 0.352 Uiso 1 1 calc R . .
C52 C 0.015(2) -0.2920(18) 0.6314(9) 0.240(10) Uani 1 1 d . . .
H52A H 0.0999 -0.3021 0.6102 0.288 Uiso 1 1 calc R . .
H52B H 0.0278 -0.3709 0.6518 0.288 Uiso 1 1 calc R . .
C53 C -0.080(2) -0.2913(18) 0.5985(8) 0.233(9) Uani 1 1 d . . .
H53A H -0.1001 -0.2088 0.5811 0.279 Uiso 1 1 calc R . .
H53B H -0.1623 -0.2889 0.621 0.279 Uiso 1 1 calc R . .
C45 C 0.0016(16) -0.2694(17) 0.3451(7) 0.201(8) Uani 1 1 d . . .
H45A H 0.0713 -0.2539 0.3197 0.242 Uiso 1 1 calc R . .
H45B H 0.0402 -0.3533 0.3605 0.242 Uiso 1 1 calc R . .
C44 C 0.0103(13) -0.2007(12) 0.3852(5) 0.141(4) Uani 1 1 d . . .
H44A H -0.0232 -0.117 0.3691 0.17 Uiso 1 1 calc R . .
H44B H -0.0637 -0.2124 0.4094 0.17 Uiso 1 1 calc R . .
C55 C -0.212(2) -0.349(2) 0.5247(8) 0.253(11) Uani 1 1 d . . .
H55A H -0.2286 -0.2676 0.506 0.304 Uiso 1 1 calc R . .
H55B H -0.2962 -0.3416 0.5466 0.304 Uiso 1 1 calc R . .
C42 C 0.1430(13) -0.1412(13) 0.4570(5) 0.154(5) Uani 1 1 d . . .
H42A H 0.1084 -0.057 0.4415 0.185 Uiso 1 1 calc R . .
H42B H 0.0707 -0.1541 0.4817 0.185 Uiso 1 1 calc R . .
C46 C -0.1230(14) -0.2632(14) 0.3164(5) 0.171(6) Uani 1 1 d . . .
H46A H -0.0992 -0.3209 0.2924 0.257 Uiso 1 1 calc R . .
H46B H -0.1612 -0.1834 0.2975 0.257 Uiso 1 1 calc R . .
H46C H -0.1951 -0.281 0.3396 0.257 Uiso 1 1 calc R . .
C57 C -0.342(2) -0.406(2) 0.4505(9) 0.271(13) Uani 1 1 d . . .
H57A H -0.4325 -0.3872 0.469 0.325 Uiso 1 1 calc R . .
H57B H -0.3454 -0.3303 0.4291 0.325 Uiso 1 1 calc R . .
C56 C -0.259(2) -0.3948(15) 0.4880(8) 0.201(8) Uani 1 1 d . . .
H56A H -0.2523 -0.4724 0.5086 0.242 Uiso 1 1 calc R . .
H56B H -0.1696 -0.4104 0.4689 0.242 Uiso 1 1 calc R . .
C58 C -0.389(2) -0.4524(19) 0.4150(9) 0.240(10) Uani 1 1 d . . .
H58A H -0.2987 -0.4742 0.3965 0.288 Uiso 1 1 calc R . .
H58B H -0.39 -0.5276 0.436 0.288 Uiso 1 1 calc R . .
C60 C -0.515(3) -0.502(2) 0.3482(11) 0.340(18) Uani 1 1 d . . .
H60A H -0.6048 -0.4486 0.3322 0.51 Uiso 1 1 calc R . .
H60B H -0.5314 -0.5754 0.3648 0.51 Uiso 1 1 calc R . .
H60C H -0.4434 -0.5195 0.3221 0.51 Uiso 1 1 calc R . .
C59 C -0.473(4) -0.455(3) 0.3795(14) 0.45(3) Uani 1 1 d . . .
H59A H -0.5638 -0.4262 0.3967 0.535 Uiso 1 1 calc R . .
H59B H -0.4648 -0.3837 0.3567 0.535 Uiso 1 1 calc R . .

loop_
_atom_site_aniso_label
_atom_site_aniso_U_11
_atom_site_aniso_U_22
_atom_site_aniso_U_33
_atom_site_aniso_U_23
_atom_site_aniso_U_13
_atom_site_aniso_U_12
Sn1 0.0443(2) 0.0488(3) 0.0693(3) -0.0083(2) -0.00679(18) -0.01616(18)
N5 0.042(3) 0.048(3) 0.066(4) -0.005(3) -0.011(2) -0.012(2)
N4 0.053(3) 0.044(3) 0.074(4) -0.004(3) -0.012(3) -0.021(2)
N8 0.056(3) 0.045(3) 0.075(4) -0.003(3) -0.009(3) -0.017(3)
N6 0.044(3) 0.050(3) 0.082(4) -0.007(3) -0.010(3) -0.013(3)
N2 0.043(3) 0.044(3) 0.081(4) -0.010(3) -0.007(2) -0.014(2)
C2 0.051(4) 0.048(4) 0.081(5) -0.009(3) -0.001(3) -0.020(3)
C24 0.042(3) 0.047(4) 0.072(5) -0.013(3) -0.004(3) -0.015(3)
N3 0.054(3) 0.050(3) 0.065(4) -0.005(3) -0.010(2) -0.023(2)
O3 0.050(3) 0.073(3) 0.076(4) -0.012(3) 0.000(2) -0.020(2)
O4 0.067(3) 0.091(4) 0.095(4) -0.016(3) -0.010(3) -0.009(3)
C15 0.041(3) 0.045(4) 0.069(4) -0.009(3) -0.007(3) -0.008(3)
C10 0.043(3) 0.046(4) 0.068(4) -0.011(3) -0.005(3) -0.008(3)
C14 0.051(4) 0.051(4) 0.081(5) -0.006(3) -0.009(3) -0.012(3)
C7 0.048(3) 0.050(4) 0.091(5) -0.015(4) -0.001(3) -0.020(3)
C1 0.055(4) 0.043(4) 0.083(5) -0.009(3) -0.003(3) -0.020(3)
N7 0.044(3) 0.047(3) 0.078(4) -0.007(3) -0.008(2) -0.015(2)
C18 0.040(3) 0.055(4) 0.078(5) -0.014(3) -0.001(3) -0.015(3)
C8 0.043(3) 0.057(4) 0.072(5) -0.012(3) 0.000(3) -0.017(3)
C3 0.062(4) 0.053(4) 0.103(6) -0.011(4) 0.004(4) -0.022(3)
C23 0.044(3) 0.057(4) 0.080(5) -0.017(3) -0.001(3) -0.023(3)
N1 0.042(3) 0.051(3) 0.075(4) -0.010(3) -0.008(2) -0.014(2)
C16 0.046(3) 0.050(4) 0.063(4) -0.004(3) -0.009(3) -0.010(3)
C31 0.053(4) 0.046(4) 0.079(5) -0.004(3) -0.012(3) -0.009(3)
C17 0.048(3) 0.045(4) 0.070(4) -0.008(3) -0.002(3) -0.016(3)
C11 0.049(4) 0.064(5) 0.080(5) -0.015(4) -0.009(3) -0.018(3)
C9 0.039(3) 0.055(4) 0.070(5) -0.011(3) -0.004(3) -0.015(3)
C27 0.059(4) 0.067(5) 0.085(6) -0.007(4) -0.015(4) -0.014(4)
C19 0.049(4) 0.050(4) 0.096(6) -0.008(4) -0.001(3) -0.019(3)
C30 0.078(5) 0.062(5) 0.097(6) -0.001(4) -0.015(4) -0.018(4)
C25 0.047(3) 0.049(4) 0.072(5) -0.011(3) -0.011(3) -0.010(3)
O2 0.087(4) 0.078(4) 0.101(5) -0.009(3) 0.001(3) -0.017(3)
O1 0.067(3) 0.069(3) 0.080(4) -0.020(3) -0.003(2) -0.027(3)
C32 0.054(4) 0.045(4) 0.069(5) -0.004(3) -0.009(3) -0.011(3)
C26 0.051(4) 0.054(4) 0.073(5) -0.007(3) -0.012(3) -0.012(3)
C12 0.051(4) 0.070(5) 0.084(5) -0.007(4) -0.015(3) -0.013(4)
C33 0.050(4) 0.091(6) 0.079(6) -0.021(5) 0.000(4) -0.026(4)
C22 0.048(4) 0.058(4) 0.089(5) -0.010(4) -0.004(3) -0.019(3)
C13 0.057(4) 0.056(4) 0.080(5) 0.002(4) -0.007(3) -0.007(3)
C20 0.061(4) 0.064(5) 0.121(7) -0.016(5) 0.003(4) -0.035(4)
C21 0.048(4) 0.065(5) 0.107(6) -0.019(4) -0.002(4) -0.021(4)
C6 0.055(4) 0.061(5) 0.103(6) -0.013(4) -0.008(4) -0.025(3)
C4 0.077(5) 0.056(5) 0.122(7) -0.024(4) 0.006(5) -0.037(4)
C28 0.059(4) 0.066(5) 0.117(7) -0.002(5) -0.025(4) -0.007(4)
C29 0.070(5) 0.057(5) 0.121(7) 0.002(4) -0.025(5) 0.003(4)
C5 0.061(4) 0.057(5) 0.118(7) -0.018(4) -0.010(4) -0.028(4)
C47 0.083(5) 0.085(6) 0.084(6) -0.036(5) 0.013(5) -0.039(5)
C41 0.184(13) 0.217(15) 0.137(12) -0.076(11) 0.019(10) -0.102(12)
C36 0.104(7) 0.137(9) 0.095(8) -0.034(6) 0.015(6) -0.038(6)
C34 0.086(6) 0.118(7) 0.084(6) -0.010(5) 0.008(5) -0.047(5)
C51 0.239(18) 0.242(19) 0.151(15) -0.053(13) -0.018(12) -0.108(16)
C48 0.157(10) 0.142(10) 0.124(10) -0.066(8) 0.012(8) -0.063(8)
C37 0.134(10) 0.211(14) 0.153(12) -0.097(11) 0.050(8) -0.085(10)
C38 0.124(8) 0.172(11) 0.097(8) -0.048(8) 0.005(6) -0.052(8)
C54 0.25(2) 0.194(17) 0.24(2) -0.053(16) -0.049(16) -0.123(15)
C40 0.128(9) 0.172(12) 0.111(9) -0.044(8) -0.003(7) -0.036(8)
C39 0.162(12) 0.211(14) 0.120(11) -0.075(10) 0.020(8) -0.074(11)
C49 0.209(16) 0.31(2) 0.195(17) -0.120(16) -0.014(12) -0.148(16)
C43 0.156(11) 0.200(14) 0.141(12) -0.073(10) 0.022(9) -0.083(10)
C35 0.117(8) 0.206(13) 0.127(10) -0.073(9) 0.046(7) -0.078(9)
C50 0.37(3) 0.26(2) 0.30(3) -0.10(2) -0.16(2) -0.13(2)
C52 0.30(2) 0.25(2) 0.24(2) -0.071(17) -0.070(17) -0.159(19)
C53 0.30(3) 0.211(19) 0.179(18) -0.051(15) -0.071(16) -0.055(17)
C45 0.145(12) 0.31(2) 0.188(16) -0.116(16) 0.004(11) -0.088(13)
C44 0.132(10) 0.157(11) 0.145(12) -0.055(9) -0.014(8) -0.041(8)
C55 0.26(2) 0.30(3) 0.20(2) -0.10(2) -0.046(17) -0.06(2)
C42 0.126(10) 0.211(15) 0.115(10) -0.055(10) 0.001(7) -0.019(9)
C46 0.140(11) 0.230(16) 0.135(12) -0.035(11) -0.006(9) -0.033(11)
C57 0.25(2) 0.31(3) 0.23(3) -0.10(2) -0.080(18) -0.02(2)
C56 0.27(2) 0.164(14) 0.20(2) -0.034(13) -0.039(16) -0.112(14)
C58 0.31(3) 0.27(2) 0.19(2) -0.039(17) -0.061(17) -0.15(2)
C60 0.39(4) 0.24(2) 0.32(4) -0.08(2) -0.20(3) 0.04(2)
C59 0.49(5) 0.52(6) 0.33(4) -0.15(4) -0.23(4) -0.11(4)

loop_
_atom_type_symbol
_atom_type_description
_atom_type_scat_dispersion_real
_atom_type_scat_dispersion_imag
_atom_type_scat_source
C C 0.0033 0.0016 'International Tables Vol C Tables 4.2.6.8 and 6.1.1.4'
H H 0 0 'International Tables Vol C Tables 4.2.6.8 and 6.1.1.4'
N N 0.0061 0.0033 'International Tables Vol C Tables 4.2.6.8 and 6.1.1.4'
O O 0.0106 0.006 'International Tables Vol C Tables 4.2.6.8 and 6.1.1.4'
Sn Sn -0.6537 1.4246 'International Tables Vol C Tables 4.2.6.8 and 6.1.1.4'

loop_
_geom_angle_atom_site_label_1
_geom_angle_atom_site_label_2
_geom_angle_atom_site_label_3
_geom_angle
_geom_angle_site_symmetry_1
_geom_angle_site_symmetry_3
_geom_angle_publ_flag
O3 Sn1 O1 84.17(18) . . ?
O3 Sn1 N7 132.8(2) . . ?
O1 Sn1 N7 87.9(2) . . ?
O3 Sn1 N3 87.5(2) . . ?
O1 Sn1 N3 129.65(19) . . ?
N7 Sn1 N3 130.7(2) . . ?
O3 Sn1 N1 83.34(18) . . ?
O1 Sn1 N1 147.8(2) . . ?
N7 Sn1 N1 79.20(18) . . ?
N3 Sn1 N1 79.28(19) . . ?
O3 Sn1 N5 144.04(19) . . ?
O1 Sn1 N5 80.69(18) . . ?
N7 Sn1 N5 79.12(19) . . ?
N3 Sn1 N5 77.72(18) . . ?
N1 Sn1 N5 124.64(19) . . ?
C17 N5 C24 108.3(5) . . ?
C17 N5 Sn1 122.9(4) . . ?
C24 N5 Sn1 120.3(4) . . ?
C17 N4 C16 121.7(5) . . ?
C32 N8 C1 122.3(5) . . ?
C24 N6 C25 123.3(5) . . ?
C8 N2 C9 122.9(5) . . ?
C7 C2 C3 121.2(6) . . ?
C7 C2 C1 107.5(5) . . ?
C3 C2 C1 131.1(6) . . ?
N6 C24 N5 128.4(5) . . ?
N6 C24 C23 124.0(5) . . ?
N5 C24 C23 107.6(5) . . ?
C16 N3 C9 107.1(5) . . ?
C16 N3 Sn1 124.9(4) . . ?
C9 N3 Sn1 125.1(4) . . ?
C33 O3 Sn1 104.5(4) . . ?
C14 C15 C10 121.2(5) . . ?
C14 C15 C16 132.3(6) . . ?
C10 C15 C16 106.5(5) . . ?
C15 C10 C11 121.3(6) . . ?
C15 C10 C9 107.4(5) . . ?
C11 C10 C9 131.3(6) . . ?
C15 C14 C13 118.1(6) . . ?
C15 C14 H14 120.9 . . ?
C13 C14 H14 120.9 . . ?
C2 C7 C6 122.1(6) . . ?
C2 C7 C8 107.4(5) . . ?
C6 C7 C8 130.4(6) . . ?
N8 C1 N1 127.6(5) . . ?
N8 C1 C2 123.6(6) . . ?
N1 C1 C2 108.7(5) . . ?
C32 N7 C25 107.2(5) . . ?
C32 N7 Sn1 125.4(4) . . ?
C25 N7 Sn1 125.3(4) . . ?
C23 C18 C19 121.1(5) . . ?
C23 C18 C17 106.6(5) . . ?
C19 C18 C17 132.3(6) . . ?
N2 C8 N1 128.3(5) . . ?
N2 C8 C7 123.1(5) . . ?
N1 C8 C7 108.5(6) . . ?
C4 C3 C2 116.5(7) . . ?
C4 C3 H3 121.8 . . ?
C2 C3 H3 121.8 . . ?
C18 C23 C22 122.6(6) . . ?
C18 C23 C24 107.9(5) . . ?
C22 C23 C24 129.4(6) . . ?
C1 N1 C8 107.9(5) . . ?
C1 N1 Sn1 125.0(4) . . ?
C8 N1 Sn1 123.8(4) . . ?
N4 C16 N3 128.0(5) . . ?
N4 C16 C15 122.2(6) . . ?
N3 C16 C15 109.6(5) . . ?
C30 C31 C26 121.8(6) . . ?
C30 C31 C32 130.7(6) . . ?
C26 C31 C32 107.4(5) . . ?
N4 C17 N5 128.0(5) . . ?
N4 C17 C18 122.4(6) . . ?
N5 C17 C18 109.6(5) . . ?
C12 C11 C10 116.7(6) . . ?
C12 C11 H11 121.6 . . ?
C10 C11 H11 121.6 . . ?
N2 C9 N3 127.2(6) . . ?
N2 C9 C10 123.5(5) . . ?
N3 C9 C10 109.3(5) . . ?
C28 C27 C26 117.6(7) . . ?
C28 C27 H27 121.2 . . ?
C26 C27 H27 121.2 . . ?
C18 C19 C20 116.3(6) . . ?
C18 C19 H19 121.9 . . ?
C20 C19 H19 121.9 . . ?
C29 C30 C31 117.1(7) . . ?
C29 C30 H30 121.5 . . ?
C31 C30 H30 121.5 . . ?
N6 C25 N7 126.7(6) . . ?
N6 C25 C26 123.1(5) . . ?
N7 C25 C26 110.0(5) . . ?
C47 O1 Sn1 106.6(5) . . ?
N8 C32 N7 128.4(5) . . ?
N8 C32 C31 122.8(6) . . ?
N7 C32 C31 108.6(5) . . ?
C31 C26 C27 120.3(6) . . ?
C31 C26 C25 106.7(5) . . ?
C27 C26 C25 133.0(6) . . ?
C11 C12 C13 122.0(6) . . ?
C11 C12 H12 119 . . ?
C13 C12 H12 119 . . ?
O4 C33 O3 119.9(7) . . ?
O4 C33 C34 123.4(8) . . ?
O3 C33 C34 116.6(7) . . ?
C21 C22 C23 115.5(6) . . ?
C21 C22 H22 122.3 . . ?
C23 C22 H22 122.3 . . ?
C14 C13 C12 120.6(7) . . ?
C14 C13 H13 119.7 . . ?
C12 C13 H13 119.7 . . ?
C21 C20 C19 122.5(7) . . ?
C21 C20 H20 118.8 . . ?
C19 C20 H20 118.8 . . ?
C20 C21 C22 122.0(6) . . ?
C20 C21 H21 119 . . ?
C22 C21 H21 119 . . ?
C5 C6 C7 116.0(7) . . ?
C5 C6 H6 122 . . ?
C7 C6 H6 122 . . ?
C3 C4 C5 121.8(7) . . ?
C3 C4 H4 119.1 . . ?
C5 C4 H4 119.1 . . ?
C27 C28 C29 122.4(7) . . ?
C27 C28 H28 118.8 . . ?
C29 C28 H28 118.8 . . ?
C28 C29 C30 120.9(7) . . ?
C28 C29 H29 119.5 . . ?
C30 C29 H29 119.5 . . ?
C6 C5 C4 122.4(6) . . ?
C6 C5 H5 118.8 . . ?
C4 C5 H5 118.8 . . ?
O2 C47 O1 120.9(7) . . ?
O2 C47 C48 120.7(9) . . ?
O1 C47 C48 118.4(9) . . ?
C40 C41 C42 128.3(13) . . ?
C40 C41 H41A 105.2 . . ?
C42 C41 H41A 105.2 . . ?
C40 C41 H41B 105.2 . . ?
C42 C41 H41B 105.2 . . ?
H41A C41 H41B 105.9 . . ?
C37 C36 C35 121.1(10) . . ?
C37 C36 H36A 107 . . ?
C35 C36 H36A 107 . . ?
C37 C36 H36B 107 . . ?
C35 C36 H36B 107 . . ?
H36A C36 H36B 106.8 . . ?
C35 C34 C33 112.3(7) . . ?
C35 C34 H34A 109.2 . . ?
C33 C34 H34A 109.2 . . ?
C35 C34 H34B 109.2 . . ?
C33 C34 H34B 109.2 . . ?
H34A C34 H34B 107.9 . . ?
C50 C51 C52 135(2) . . ?
C50 C51 H51A 103.3 . . ?
C52 C51 H51A 103.3 . . ?
C50 C51 H51B 103.3 . . ?
C52 C51 H51B 103.3 . . ?
H51A C51 H51B 105.2 . . ?
C49 C48 C47 117.2(10) . . ?
C49 C48 H48A 108 . . ?
C47 C48 H48A 108 . . ?
C49 C48 H48B 108 . . ?
C47 C48 H48B 108 . . ?
H48A C48 H48B 107.2 . . ?
C36 C37 C38 121.9(11) . . ?
C36 C37 H37A 106.9 . . ?
C38 C37 H37A 106.9 . . ?
C36 C37 H37B 106.9 . . ?
C38 C37 H37B 106.9 . . ?
H37A C37 H37B 106.7 . . ?
C39 C38 C37 123.1(11) . . ?
C39 C38 H38A 106.6 . . ?
C37 C38 H38A 106.6 . . ?
C39 C38 H38B 106.6 . . ?
C37 C38 H38B 106.6 . . ?
H38A C38 H38B 106.5 . . ?
C55 C54 C53 153(2) . . ?
C55 C54 H54A 98.4 . . ?
C53 C54 H54A 98.4 . . ?
C55 C54 H54B 98.4 . . ?
C53 C54 H54B 98.4 . . ?
H54A C54 H54B 103.8 . . ?
C41 C40 C39 127.1(12) . . ?
C41 C40 H40A 105.5 . . ?
C39 C40 H40A 105.5 . . ?
C41 C40 H40B 105.5 . . ?
C39 C40 H40B 105.5 . . ?
H40A C40 H40B 106.1 . . ?
C40 C39 C38 122.7(12) . . ?
C40 C39 H39A 106.7 . . ?
C38 C39 H39A 106.7 . . ?
C40 C39 H39B 106.7 . . ?
C38 C39 H39B 106.7 . . ?
H39A C39 H39B 106.6 . . ?
C48 C49 C50 118.5(16) . . ?
C48 C49 H49A 107.7 . . ?
C50 C49 H49A 107.7 . . ?
C48 C49 H49B 107.7 . . ?
C50 C49 H49B 107.7 . . ?
H49A C49 H49B 107.1 . . ?
C44 C43 C42 128.5(12) . . ?
C44 C43 H43A 105.2 . . ?
C42 C43 H43A 105.2 . . ?
C44 C43 H43B 105.2 . . ?
C42 C43 H43B 105.2 . . ?
H43A C43 H43B 105.9 . . ?
C34 C35 C36 117.4(10) . . ?
C34 C35 H35A 108 . . ?
C36 C35 H35A 108 . . ?
C34 C35 H35B 108 . . ?
C36 C35 H35B 108 . . ?
H35A C35 H35B 107.2 . . ?
C51 C50 C49 135(2) . . ?
C51 C50 H50A 103.5 . . ?
C49 C50 H50A 103.5 . . ?
C51 C50 H50B 103.5 . . ?
C49 C50 H50B 103.5 . . ?
H50A C50 H50B 105.3 . . ?
C53 C52 C51 144(2) . . ?
C53 C52 H52A 100.8 . . ?
C51 C52 H52A 100.8 . . ?
C53 C52 H52B 100.8 . . ?
C51 C52 H52B 100.8 . . ?
H52A C52 H52B 104.4 . . ?
C52 C53 C54 149(2) . . ?
C52 C53 H53A 99.6 . . ?
C54 C53 H53A 99.6 . . ?
C52 C53 H53B 99.6 . . ?
C54 C53 H53B 99.6 . . ?
H53A C53 H53B 104.1 . . ?
C46 C45 C44 126.4(14) . . ?
C46 C45 H45A 105.7 . . ?
C44 C45 H45A 105.7 . . ?
C46 C45 H45B 105.7 . . ?
C44 C45 H45B 105.7 . . ?
H45A C45 H45B 106.2 . . ?
C43 C44 C45 127.4(12) . . ?
C43 C44 H44A 105.5 . . ?
C45 C44 H44A 105.5 . . ?
C43 C44 H44B 105.5 . . ?
C45 C44 H44B 105.5 . . ?
H44A C44 H44B 106 . . ?
C54 C55 C56 156(2) . . ?
C54 C55 H55A 97.5 . . ?
C56 C55 H55A 97.5 . . ?
C54 C55 H55B 97.5 . . ?
C56 C55 H55B 97.5 . . ?
H55A C55 H55B 103.6 . . ?
C41 C42 C43 127.4(12) . . ?
C41 C42 H42A 105.4 . . ?
C43 C42 H42A 105.4 . . ?
C41 C42 H42B 105.4 . . ?
C43 C42 H42B 105.4 . . ?
H42A C42 H42B 106 . . ?
C45 C46 H46A 109.5 . . ?
C45 C46 H46B 109.5 . . ?
H46A C46 H46B 109.5 . . ?
C45 C46 H46C 109.5 . . ?
H46A C46 H46C 109.5 . . ?
H46B C46 H46C 109.5 . . ?
C58 C57 C56 160(2) . . ?
C58 C57 H57A 96.2 . . ?
C56 C57 H57A 96.2 . . ?
C58 C57 H57B 96.2 . . ?
C56 C57 H57B 96.2 . . ?
H57A C57 H57B 103.4 . . ?
C55 C56 C57 160(2) . . ?
C55 C56 H56A 96.2 . . ?
C57 C56 H56A 96.2 . . ?
C55 C56 H56B 96.2 . . ?
C57 C56 H56B 96.2 . . ?
H56A C56 H56B 103.4 . . ?
C59 C58 C57 156(3) . . ?
C59 C58 H58A 97.5 . . ?
C57 C58 H58A 97.5 . . ?
C59 C58 H58B 97.5 . . ?
C57 C58 H58B 97.5 . . ?
H58A C58 H58B 103.6 . . ?
C59 C60 H60A 109.5 . . ?
C59 C60 H60B 109.5 . . ?
H60A C60 H60B 109.5 . . ?
C59 C60 H60C 109.5 . . ?
H60A C60 H60C 109.5 . . ?
H60B C60 H60C 109.5 . . ?
C60 C59 C58 154(4) . . ?
C60 C59 H59A 98.1 . . ?
C58 C59 H59A 98.1 . . ?
C60 C59 H59B 98.1 . . ?
C58 C59 H59B 98.1 . . ?
H59A C59 H59B 103.7 . . ?

loop_
_geom_bond_atom_site_label_1
_geom_bond_atom_site_label_2
_geom_bond_distance
_geom_bond_site_symmetry_2
_geom_bond_publ_flag
Sn1 O3 2.100(4) . ?
Sn1 O1 2.101(5) . ?
Sn1 N7 2.143(5) . ?
Sn1 N3 2.154(5) . ?
Sn1 N1 2.183(5) . ?
Sn1 N5 2.206(5) . ?
N5 C17 1.369(8) . ?
N5 C24 1.406(7) . ?
N4 C17 1.318(7) . ?
N4 C16 1.328(7) . ?
N8 C32 1.319(7) . ?
N8 C1 1.322(8) . ?
N6 C24 1.301(8) . ?
N6 C25 1.329(8) . ?
N2 C8 1.314(8) . ?
N2 C9 1.323(7) . ?
C2 C7 1.373(9) . ?
C2 C3 1.408(9) . ?
C2 C1 1.449(8) . ?
C24 C23 1.465(8) . ?
N3 C16 1.379(8) . ?
N3 C9 1.396(7) . ?
O3 C33 1.298(9) . ?
O4 C33 1.226(8) . ?
C15 C14 1.374(9) . ?
C15 C10 1.389(8) . ?
C15 C16 1.456(8) . ?
C10 C11 1.405(8) . ?
C10 C9 1.439(9) . ?
C14 C13 1.381(9) . ?
C14 H14 0.93 . ?
C7 C6 1.406(8) . ?
C7 C8 1.450(8) . ?
C1 N1 1.383(8) . ?
N7 C32 1.389(8) . ?
N7 C25 1.391(7) . ?
C18 C23 1.381(9) . ?
C18 C19 1.388(9) . ?
C18 C17 1.465(8) . ?
C8 N1 1.391(7) . ?
C3 C4 1.381(9) . ?
C3 H3 0.93 . ?
C23 C22 1.406(8) . ?
C31 C30 1.394(9) . ?
C31 C26 1.394(8) . ?
C31 C32 1.451(8) . ?
C11 C12 1.369(9) . ?
C11 H11 0.93 . ?
C27 C28 1.369(10) . ?
C27 C26 1.401(8) . ?
C27 H27 0.93 . ?
C19 C20 1.391(8) . ?
C19 H19 0.93 . ?
C30 C29 1.389(10) . ?
C30 H30 0.93 . ?
C25 C26 1.430(9) . ?
O2 C47 1.222(10) . ?
O1 C47 1.285(10) . ?
C12 C13 1.403(9) . ?
C12 H12 0.93 . ?
C33 C34 1.496(10) . ?
C22 C21 1.383(9) . ?
C22 H22 0.93 . ?
C13 H13 0.93 . ?
C20 C21 1.378(10) . ?
C20 H20 0.93 . ?
C21 H21 0.93 . ?
C6 C5 1.378(9) . ?
C6 H6 0.93 . ?
C4 C5 1.384(10) . ?
C4 H4 0.93 . ?
C28 C29 1.388(10) . ?
C28 H28 0.93 . ?
C29 H29 0.93 . ?
C5 H5 0.93 . ?
C47 C48 1.506(11) . ?
C41 C40 1.400(14) . ?
C41 C42 1.423(15) . ?
C41 H41A 0.97 . ?
C41 H41B 0.97 . ?
C36 C37 1.456(13) . ?
C36 C35 1.496(13) . ?
C36 H36A 0.97 . ?
C36 H36B 0.97 . ?
C34 C35 1.466(12) . ?
C34 H34A 0.97 . ?
C34 H34B 0.97 . ?
C51 C50 1.284(19) . ?
C51 C52 1.402(18) . ?
C51 H51A 0.97 . ?
C51 H51B 0.97 . ?
C48 C49 1.414(15) . ?
C48 H48A 0.97 . ?
C48 H48B 0.97 . ?
C37 C38 1.465(14) . ?
C37 H37A 0.97 . ?
C37 H37B 0.97 . ?
C38 C39 1.438(13) . ?
C38 H38A 0.97 . ?
C38 H38B 0.97 . ?
C54 C55 1.28(2) . ?
C54 C53 1.36(2) . ?
C54 H54A 0.97 . ?
C54 H54B 0.97 . ?
C40 C39 1.427(14) . ?
C40 H40A 0.97 . ?
C40 H40B 0.97 . ?
C39 H39A 0.97 . ?
C39 H39B 0.97 . ?
C49 C50 1.466(18) . ?
C49 H49A 0.97 . ?
C49 H49B 0.97 . ?
C43 C44 1.374(14) . ?
C43 C42 1.442(15) . ?
C43 H43A 0.97 . ?
C43 H43B 0.97 . ?
C35 H35A 0.97 . ?
C35 H35B 0.97 . ?
C50 H50A 0.97 . ?
C50 H50B 0.97 . ?
C52 C53 1.247(19) . ?
C52 H52A 0.97 . ?
C52 H52B 0.97 . ?
C53 H53A 0.97 . ?
C53 H53B 0.97 . ?
C45 C46 1.385(15) . ?
C45 C44 1.414(15) . ?
C45 H45A 0.97 . ?
C45 H45B 0.97 . ?
C44 H44A 0.97 . ?
C44 H44B 0.97 . ?
C55 C56 1.30(2) . ?
C55 H55A 0.97 . ?
C55 H55B 0.97 . ?
C42 H42A 0.97 . ?
C42 H42B 0.97 . ?
C46 H46A 0.96 . ?
C46 H46B 0.96 . ?
C46 H46C 0.96 . ?
C57 C58 1.27(2) . ?
C57 C56 1.30(2) . ?
C57 H57A 0.97 . ?
C57 H57B 0.97 . ?
C56 H56A 0.97 . ?
C56 H56B 0.97 . ?
C58 C59 1.23(2) . ?
C58 H58A 0.97 . ?
C58 H58B 0.97 . ?
C60 C59 1.17(3) . ?
C60 H60A 0.96 . ?
C60 H60B 0.96 . ?
C60 H60C 0.96 . ?
C59 H59A 0.97 . ?
C59 H59B 0.97 . ?
